data_4512831
loop_
_publ_author_name
'Andrzejewski, Micha\/l'
'Marciniak, J\;edrzej'
'Rajewski, Kacper W.'
'Katrusiak, Andrzej'

_publ_section_title
;
 Halogen and Hydrogen Bond Architectures in Switchable Chains of Di- and
 Trihaloimidazoles
;
_journal_issue 4
_journal_name_full 'Crystal Growth &amp; Design'
_journal_page_first 1658
_journal_paper_doi 10.1021/cg501561w
_journal_volume 15
_journal_year 2015
_chemical_formula_moiety 'C3 H Br3 N2'
_chemical_formula_sum 'C3 H Br3 N2'
_chemical_formula_weight 304.79
_chemical_name_common tribromoimidazole
_chemical_name_systematic
;
 2,4,5-tribromo-1H-imidazole
;
_space_group_crystal_system orthorhombic
_space_group_IT_number 40
_space_group_name_Hall 'A 2 -2a'
_space_group_name_H-M_alt 'A m a 2'
_symmetry_space_group_name_Hall 'A 2 -2a'
_symmetry_space_group_name_H-M 'A m a 2'
_atom_sites_solution_hydrogens geom
_atom_sites_solution_primary direct
_audit_creation_date 2014-10-20
_audit_creation_method
;
Olex2 1.2
(compiled 2014.09.19 svn.r3010 for OlexSys, GUI svn.r4874)
;
_cell_angle_alpha 90
_cell_angle_beta 90
_cell_angle_gamma 90
_cell_formula_units_Z 4
_cell_length_a 10.1305(5)
_cell_length_b 16.7094(10)
_cell_length_c 4.0483(2)
_cell_measurement_reflns_used 830
_cell_measurement_temperature 296.00(10)
_cell_measurement_theta_max 28.8992
_cell_measurement_theta_min 3.1542
_cell_volume 685.27(6)
_computing_cell_refinement
;
CrysAlisPro, Agilent Technologies,
Version 1.171.36.21 (release 14-08-2012 CrysAlis171 .NET)
(compiled Sep 14 2012,17:21:16)
;
_computing_data_collection
;
CrysAlisPro, Agilent Technologies,
Version 1.171.36.21 (release 14-08-2012 CrysAlis171 .NET)
(compiled Sep 14 2012,17:21:16)
;
_computing_data_reduction
;
CrysAlisPro, Agilent Technologies,
Version 1.171.36.21 (release 14-08-2012 CrysAlis171 .NET)
(compiled Sep 14 2012,17:21:16)
;
_computing_molecular_graphics 'Olex2 (Dolomanov et al., 2009)'
_computing_publication_material 'Olex2 (Dolomanov et al., 2009)'
_computing_structure_refinement 'ShelXL (Sheldrick, 2008)'
_computing_structure_solution 'ShelXS (Sheldrick, 2008)'
_diffrn_ambient_temperature 296.00(10)
_diffrn_detector_area_resol_mean 16.1544
_diffrn_measured_fraction_theta_full 0.997
_diffrn_measured_fraction_theta_max 0.998
_diffrn_measurement_device_type 'Xcalibur, Eos'
_diffrn_measurement_method '\w scans'
_diffrn_orient_matrix_UB_11 0.0191109000
_diffrn_orient_matrix_UB_12 0.0336009000
_diffrn_orient_matrix_UB_13 0.0958633000
_diffrn_orient_matrix_UB_21 0.0026022000
_diffrn_orient_matrix_UB_22 -0.0244880000
_diffrn_orient_matrix_UB_23 0.1429838000
_diffrn_orient_matrix_UB_31 0.0672896000
_diffrn_orient_matrix_UB_32 -0.0086011000
_diffrn_orient_matrix_UB_33 -0.0326663000
_diffrn_radiation_monochromator graphite
_diffrn_radiation_type MoK\a
_diffrn_radiation_wavelength 0.71073
_diffrn_reflns_av_R_equivalents 0.0618
_diffrn_reflns_av_unetI/netI 0.0629
_diffrn_reflns_Laue_measured_fraction_full 0.997
_diffrn_reflns_Laue_measured_fraction_max 0.998
_diffrn_reflns_limit_h_max 12
_diffrn_reflns_limit_h_min -12
_diffrn_reflns_limit_k_max 20
_diffrn_reflns_limit_k_min -20
_diffrn_reflns_limit_l_max 5
_diffrn_reflns_limit_l_min -5
_diffrn_reflns_number 3381
_diffrn_reflns_point_group_measured_fraction_full 0.994
_diffrn_reflns_point_group_measured_fraction_max 0.987
_diffrn_reflns_theta_full 25.242
_diffrn_reflns_theta_max 26.998
_diffrn_reflns_theta_min 3.161
_diffrn_source 'Enhance (Mo) X-ray Source'
_exptl_absorpt_coefficient_mu 17.555
_exptl_absorpt_correction_T_max 1.00000
_exptl_absorpt_correction_T_min 0.80042
_exptl_absorpt_correction_type multi-scan
_exptl_absorpt_process_details
;
CrysAlisPro, Agilent Technologies,
Version 1.171.36.21 (release 14-08-2012 CrysAlis171 .NET)
(compiled Sep 14 2012,17:21:16)
Empirical absorption correction using spherical harmonics,
 implemented in SCALE3 ABSPACK scaling algorithm.
;
_exptl_crystal_colour
;
colorless
;
_exptl_crystal_density_diffrn 2.954
_exptl_crystal_description
;
;
_exptl_crystal_F_000 552
_exptl_crystal_size_max 0.50
_exptl_crystal_size_mid 0.05
_exptl_crystal_size_min 0.05
_refine_diff_density_max 0.619
_refine_diff_density_min -0.517
_refine_diff_density_rms 0.128
_refine_ls_abs_structure_details
;
 Flack x determined using 190 quotients [(I+)-(I-)]/[(I+)+(I-)]
 (Parsons and Flack (2004), Acta Cryst. A60, s61).
;
_refine_ls_abs_structure_Flack -0.01(3)
_refine_ls_extinction_method none
_refine_ls_goodness_of_fit_ref 1.001
_refine_ls_hydrogen_treatment constr
_refine_ls_matrix_type full
_refine_ls_number_parameters 40
_refine_ls_number_reflns 775
_refine_ls_number_restraints 1
_refine_ls_restrained_S_all 1.000
_refine_ls_R_factor_all 0.0825
_refine_ls_R_factor_gt 0.0401
_refine_ls_shift/su_max 0.000
_refine_ls_shift/su_mean 0.000
_refine_ls_structure_factor_coef Fsqd
_refine_ls_weighting_details 'w=1/[\s^2^(Fo^2^)+(0.0080P)^2^] where P=(Fo^2^+2Fc^2^)/3'
_refine_ls_weighting_scheme calc
_refine_ls_wR_factor_gt 0.0417
_refine_ls_wR_factor_ref 0.0470
_reflns_Friedel_coverage 0.734
_reflns_Friedel_fraction_full 0.989
_reflns_Friedel_fraction_max 0.973
_reflns_number_gt 539
_reflns_number_total 775
_reflns_threshold_expression 'I > 2\s(I)'
_cod_data_source_file cg501561w_si_002.cif
_cod_data_source_block tribromoimidazole
_cod_depositor_comments 'Adding full bibliography for 4512828--4512833.cif.'
_cod_original_cell_volume 685.27(7)
_cod_database_code 4512831
_reflns_odcompleteness_completeness 94.33
_reflns_odcompleteness_iscentric 1
_reflns_odcompleteness_theta 28.90
_olex2_refinement_description
;
1. Fixed Uiso
 At 1.2 times of:
  All N(H) groups
2. Others
 Fixed Sof: H1(0.5)
3.a Aromatic/amide H refined with riding coordinates:
 N1(H1)
;
_olex2_submission_special_instructions 'No special instructions were received'

loop_
_space_group_symop_operation_xyz
'x, y, z'
'-x, -y, z'
'-x+1/2, y, z'
'x+1/2, -y, z'
'x, y+1/2, z+1/2'
'-x, -y+1/2, z+1/2'
'-x+1/2, y+1/2, z+1/2'
'x+1/2, -y+1/2, z+1/2'

loop_
_atom_site_label
_atom_site_type_symbol
_atom_site_fract_x
_atom_site_fract_y
_atom_site_fract_z
_atom_site_U_iso_or_equiv
_atom_site_adp_type
_atom_site_occupancy
_atom_site_site_symmetry_order
_atom_site_calc_flag
_atom_site_refinement_flags_posn
_atom_site_refinement_flags_adp
_atom_site_refinement_flags_occupancy
Br2 Br 0.57029(8) -0.17119(5) 0.86821(17) 0.0527(3) Uani 1 1 d . . .
Br1 Br 0.7500 0.11873(9) 0.3236(5) 0.0552(4) Uani 1 2 d S T P
N1 N 0.6410(6) -0.0223(5) 0.5805(17) 0.0332(17) Uani 1 1 d . . .
H1 H 0.5606 -0.0075 0.5502 0.040 Uiso 0.5 1 calc R . .
C2 C 0.7500 0.0182(8) 0.506(3) 0.035(3) Uani 1 2 d S T P
C5 C 0.6843(7) -0.0932(6) 0.7171(19) 0.035(3) Uani 1 1 d . . .

loop_
_atom_site_aniso_label
_atom_site_aniso_U_11
_atom_site_aniso_U_22
_atom_site_aniso_U_33
_atom_site_aniso_U_23
_atom_site_aniso_U_13
_atom_site_aniso_U_12
Br2 0.0443(5) 0.0492(6) 0.0646(6) 0.0044(9) 0.0040(9) -0.0147(5)
Br1 0.0489(8) 0.0453(9) 0.0716(10) 0.0163(13) 0.000 0.000
N1 0.022(4) 0.037(5) 0.040(4) -0.003(4) -0.004(4) 0.002(4)
C2 0.034(8) 0.031(9) 0.039(8) -0.005(6) 0.000 0.000
C5 0.033(5) 0.033(6) 0.040(6) -0.005(4) -0.005(4) 0.000(4)

loop_
_atom_type_symbol
_atom_type_description
_atom_type_scat_dispersion_real
_atom_type_scat_dispersion_imag
_atom_type_scat_source
C C 0.0033 0.0016 'International Tables Vol C Tables 4.2.6.8 and 6.1.1.4'
H H 0.0000 0.0000 'International Tables Vol C Tables 4.2.6.8 and 6.1.1.4'
N N 0.0061 0.0033 'International Tables Vol C Tables 4.2.6.8 and 6.1.1.4'
Br Br -0.2901 2.4595 'International Tables Vol C Tables 4.2.6.8 and 6.1.1.4'

loop_
_geom_angle_atom_site_label_1
_geom_angle_atom_site_label_2
_geom_angle_atom_site_label_3
_geom_angle
_geom_angle_site_symmetry_1
_geom_angle_site_symmetry_3
C2 N1 H1 127.3 . .
C2 N1 C5 105.3(8) . .
C5 N1 H1 127.3 . .
N1 C2 Br1 123.9(6) 3_655 .
N1 C2 Br1 123.9(6) . .
N1 C2 N1 112.2(12) . 3_655
N1 C5 Br2 122.7(6) . .
C5 C5 Br2 128.7(3) 3_655 .
C5 C5 N1 108.6(4) 3_655 .

loop_
_geom_bond_atom_site_label_1
_geom_bond_atom_site_label_2
_geom_bond_distance
_geom_bond_site_symmetry_2
Br2 C5 1.846(8) .
Br1 C2 1.834(13) .
N1 H1 0.8600 .
N1 C2 1.331(9) .
N1 C5 1.379(10) .
C2 N1 1.331(9) 3_655
C5 C5 1.330(15) 3_655

loop_
_geom_torsion_atom_site_label_1
_geom_torsion_atom_site_label_2
_geom_torsion_atom_site_label_3
_geom_torsion_atom_site_label_4
_geom_torsion
_geom_torsion_site_symmetry_4
C2 N1 C5 Br2 179.3(6) .
C2 N1 C5 C5 -0.5(8) 3_655
C5 N1 C2 Br1 -178.6(7) .
C5 N1 C2 N1 0.9(13) 3_655
